data_8100941
loop_
_publ_author_name
'Zheng, Yue-Qing'
'Zhou, Su-Qin'
'Lin, Jian-Li'

_publ_section_title
;
Crystal structure of triaquasebacatomanganese(II), 
Mn(H~2~O)~3~(C~10~H~16~O~4~)
;
_journal_issue 2
_journal_name_full 'Zeitschrift f\"ur Kristallographie - New Crystal Structures'
_journal_page_first 265
_journal_page_last 266
_journal_volume 216
_journal_year 2001
_chemical_formula_moiety 'Mn(H2 O)3 (C10 H16 O4)'
_chemical_formula_sum 'C10 H22 Mn O7'
_chemical_formula_weight 309.22
_space_group_IT_number 56
_symmetry_cell_setting orthorhombic
_symmetry_space_group_name_Hall '-P 2ab 2ac'
_symmetry_space_group_name_H-M 'P c c n'
_cell_angle_alpha 90.00
_cell_angle_beta 90.00
_cell_angle_gamma 90.00
_cell_formula_units_Z 8
_cell_length_a 35.194(4)
_cell_length_b 8.3430(10)
_cell_length_c 9.2590(10)
_cell_measurement_temperature 293(2)
_cell_volume 2718.7(5)
_diffrn_ambient_temperature 293(2)
_exptl_crystal_density_diffrn 1.511
_cod_database_code 8100941

loop_
_symmetry_equiv_pos_as_xyz
'x, y, z'
'-x+1/2, -y+1/2, z'
'-x, y+1/2, -z+1/2'
'x+1/2, -y, -z+1/2'
'-x, -y, -z'
'x-1/2, y-1/2, -z'
'x, -y-1/2, z-1/2'
'-x-1/2, y, z-1/2'

loop_
_atom_site_label
_atom_site_type_symbol
_atom_site_fract_x
_atom_site_fract_y
_atom_site_fract_z
_atom_site_U_iso_or_equiv
_atom_site_adp_type
_atom_site_occupancy
_atom_site_calc_flag
_atom_site_refinement_flags
_atom_site_disorder_assembly
_atom_site_disorder_group
Mn Mn 0.435004(12) 0.13975(5) 0.54035(4) 0.02018(15) Uani 1 d . . .
O1 O 0.38608(6) 0.1316(3) 0.6776(2) 0.0271(5) Uani 1 d . . .
O2 O 0.40633(6) 0.2968(3) 0.8476(2) 0.0290(5) Uani 1 d . . .
O3 O 0.05934(8) -0.3590(3) 0.9240(3) 0.0445(7) Uani 1 d . . .
O4 O 0.06204(6) -0.1061(3) 0.9807(3) 0.0404(6) Uani 1 d . . .
O5 O 0.44751(7) 0.3875(3) 0.6126(2) 0.0348(5) Uani 1 d . . .
O6 O 0.48920(6) 0.1832(3) 0.4140(2) 0.0275(5) Uani 1 d . . .
O7 O 0.47093(6) 0.0621(2) 0.7275(2) 0.0236(5) Uani 1 d . . .
C1 C 0.38308(7) 0.1937(4) 0.8005(3) 0.0220(6) Uani 1 d . . .
C2 C 0.35003(8) 0.1450(4) 0.8934(3) 0.0287(7) Uani 1 d . . .
H2A H 0.3430 0.2349 0.9543 0.046(3) Uiso 1 calc R . .
H2B H 0.3580 0.0582 0.9561 0.046(3) Uiso 1 calc R . .
C3 C 0.31518(8) 0.0915(4) 0.8094(3) 0.0319(7) Uani 1 d . . .
H3A H 0.3074 0.1777 0.7458 0.046(3) Uiso 1 calc R . .
H3B H 0.3221 0.0006 0.7495 0.046(3) Uiso 1 calc R . .
C4 C 0.28178(9) 0.0446(4) 0.9036(4) 0.0319(7) Uani 1 d . . .
H4A H 0.2749 0.1349 0.9641 0.046(3) Uiso 1 calc R . .
H4B H 0.2894 -0.0428 0.9664 0.046(3) Uiso 1 calc R . .
C5 C 0.24726(9) -0.0068(4) 0.8169(4) 0.0348(7) Uani 1 d . . .
H5A H 0.2544 -0.0960 0.7554 0.046(3) Uiso 1 calc R . .
H5B H 0.2398 0.0811 0.7545 0.046(3) Uiso 1 calc R . .
C6 C 0.21312(9) -0.0565(4) 0.9068(4) 0.0338(7) Uani 1 d . . .
H6A H 0.2205 -0.1452 0.9685 0.046(3) Uiso 1 calc R . .
H6B H 0.2060 0.0323 0.9687 0.046(3) Uiso 1 calc R . .
C7 C 0.17871(9) -0.1063(4) 0.8190(4) 0.0333(7) Uani 1 d . . .
H7A H 0.1857 -0.1956 0.7574 0.046(3) Uiso 1 calc R . .
H7B H 0.1712 -0.0179 0.7572 0.046(3) Uiso 1 calc R . .
C8 C 0.14502(8) -0.1549(4) 0.9116(4) 0.0296(7) Uani 1 d . . .
H8A H 0.1381 -0.0655 0.9732 0.046(3) Uiso 1 calc R . .
H8B H 0.1525 -0.2432 0.9735 0.046(3) Uiso 1 calc R . .
C9 C 0.11035(8) -0.2051(4) 0.8237(3) 0.0280(7) Uani 1 d . . .
H9A H 0.1055 -0.1251 0.7500 0.046(3) Uiso 1 calc R . .
H9B H 0.1158 -0.3057 0.7754 0.046(3) Uiso 1 calc R . .
C10 C 0.07509(8) -0.2249(3) 0.9150(3) 0.0227(6) Uani 1 d . . .
HAO5 H 0.4336 0.3871 0.6894 0.048(12) Uiso 1 d . . .
HBO5 H 0.4409 0.4666 0.5591 0.059(14) Uiso 1 d . . .
HAO6 H 0.5000 0.1288 0.3596 0.073(18) Uiso 1 d . . .
HBO6 H 0.5093 0.2098 0.4647 0.11(2) Uiso 1 d . . .
HAO7 H 0.4817 0.1363 0.7767 0.037(10) Uiso 1 d . . .
HBO7 H 0.4598 0.0006 0.7922 0.060(14) Uiso 1 d . . .

loop_
_atom_site_aniso_label
_atom_site_aniso_U_11
_atom_site_aniso_U_22
_atom_site_aniso_U_33
_atom_site_aniso_U_23
_atom_site_aniso_U_13
_atom_site_aniso_U_12
Mn 0.0203(2) 0.0220(2) 0.0182(2) 0.00068(18) -0.00036(17) 0.00228(18)
O1 0.0225(11) 0.0366(12) 0.0224(10) -0.0081(9) 0.0032(8) -0.0068(9)
O2 0.0270(11) 0.0389(12) 0.0211(10) -0.0066(10) 0.0010(9) -0.0128(9)
O3 0.0682(18) 0.0332(13) 0.0321(12) -0.0030(11) 0.0056(12) -0.0284(13)
O4 0.0330(13) 0.0290(13) 0.0592(16) -0.0151(12) 0.0207(12) -0.0033(10)
O5 0.0497(14) 0.0256(12) 0.0292(12) 0.0010(10) 0.0092(11) 0.0012(10)
O6 0.0204(10) 0.0348(11) 0.0272(11) 0.0006(10) 0.0018(9) 0.0062(9)
O7 0.0284(11) 0.0223(10) 0.0200(9) 0.0016(9) -0.0023(9) 0.0009(9)
C1 0.0179(13) 0.0267(14) 0.0213(14) 0.0017(12) -0.0034(11) 0.0006(12)
C2 0.0249(15) 0.0396(18) 0.0217(14) -0.0049(14) 0.0056(12) -0.0070(13)
C3 0.0237(15) 0.0421(18) 0.0299(16) -0.0017(15) 0.0024(13) -0.0064(14)
C4 0.0249(15) 0.0401(19) 0.0306(16) -0.0024(15) 0.0062(13) -0.0062(14)
C5 0.0249(15) 0.0442(19) 0.0352(17) -0.0019(16) 0.0072(14) -0.0089(15)
C6 0.0225(15) 0.0430(19) 0.0358(17) -0.0019(16) 0.0078(13) -0.0059(14)
C7 0.0222(15) 0.0423(19) 0.0354(17) -0.0013(15) 0.0042(13) -0.0050(14)
C8 0.0201(14) 0.0350(18) 0.0336(16) -0.0033(14) 0.0036(13) -0.0040(12)
C9 0.0219(14) 0.0333(16) 0.0288(15) -0.0065(14) 0.0045(13) 0.0005(13)
C10 0.0227(13) 0.0233(15) 0.0221(13) -0.0016(12) -0.0008(11) -0.0056(12)

loop_
_geom_bond_atom_site_label_1
_geom_bond_atom_site_label_2
_geom_bond_distance
_geom_bond_site_symmetry_2
_geom_bond_publ_flag
Mn O2 2.118(2) 7_565 ?
Mn O4 2.127(2) 8_655 ?
Mn O1 2.141(2) . ?
Mn O5 2.217(2) . ?
Mn O7 2.241(2) . ?
Mn O6 2.267(2) . ?
O1 C1 1.254(3) . ?
O2 C1 1.264(3) . ?
O2 Mn 2.118(2) 7_566 ?
O3 C10 1.251(4) . ?
O4 C10 1.251(4) . ?
O4 Mn 2.127(2) 8_656 ?
O5 HAO5 0.863(2) . ?
O5 HBO5 0.858(2) . ?
O6 HAO6 0.777(2) . ?
O6 HBO6 0.877(2) . ?
O7 HAO7 0.857(2) . ?
O7 HBO7 0.881(2) . ?
C1 C2 1.503(4) . ?
C2 C3 1.519(4) . ?
C2 H2A 0.9700 . ?
C2 H2B 0.9700 . ?
C3 C4 1.515(4) . ?
C3 H3A 0.9700 . ?
C3 H3B 0.9700 . ?
C4 C5 1.518(4) . ?
C4 H4A 0.9700 . ?
C4 H4B 0.9700 . ?
C5 C6 1.519(4) . ?
C5 H5A 0.9700 . ?
C5 H5B 0.9700 . ?
C6 C7 1.516(4) . ?
C6 H6A 0.9700 . ?
C6 H6B 0.9700 . ?
C7 C8 1.518(4) . ?
C7 H7A 0.9700 . ?
C7 H7B 0.9700 . ?
C8 C9 1.526(4) . ?
C8 H8A 0.9700 . ?
C8 H8B 0.9700 . ?
C9 C10 1.510(4) . ?
C9 H9A 0.9700 . ?
C9 H9B 0.9700 . ?
